data_4029480
loop_
_publ_author_name
'Fremaux, Juliette'
'Kauffmann, Brice'
'Guichard, Gilles'

_publ_section_title
;
 Synthesis and folding propensity of aliphatic oligoureas containing
 repeats of proline-type units.
;
_journal_issue 12
_journal_name_full 'The Journal of organic chemistry'
_journal_page_first 5494
_journal_page_last 5502
_journal_paper_doi 10.1021/jo5006075
_journal_volume 79
_journal_year 2014
_chemical_formula_sum 'C55 H103 N18 O11'
_chemical_formula_weight 1192.55
_chemical_name_systematic
;
 ?
;
_space_group_crystal_system monoclinic
_space_group_IT_number 4
_space_group_name_Hall 'P 2yb'
_space_group_name_H-M_alt 'P 1 21 1'
_symmetry_space_group_name_Hall 'P 2yb'
_symmetry_space_group_name_H-M 'P 1 21 1'
_atom_sites_solution_hydrogens geom
_audit_creation_method SHELXL-2013
_cell_angle_alpha 90
_cell_angle_beta 99.06(3)
_cell_angle_gamma 90
_cell_formula_units_Z 4
_cell_length_a 10.379(2)
_cell_length_b 33.918(7)
_cell_length_c 19.627(4)
_cell_measurement_temperature 213(2)
_cell_volume 6823(2)
_computing_structure_refinement 'SHELXL-2013 (Sheldrick, 2013)'
_diffrn_ambient_temperature 213(2)
_diffrn_measured_fraction_theta_full 0.654
_diffrn_measured_fraction_theta_max 0.940
_diffrn_radiation_type CuK\a
_diffrn_radiation_wavelength 1.54178
_diffrn_reflns_av_unetI/netI 0.0266
_diffrn_reflns_Laue_measured_fraction_full 0.654
_diffrn_reflns_Laue_measured_fraction_max 0.940
_diffrn_reflns_point_group_measured_fraction_full 0.614
_diffrn_reflns_point_group_measured_fraction_max 0.884
_diffrn_reflns_theta_full 67.679
_diffrn_reflns_theta_max 55.094
_diffrn_reflns_theta_min 2.279
_exptl_absorpt_coefficient_mu 0.672
_exptl_crystal_colour colorless
_exptl_crystal_density_diffrn 1.161
_exptl_crystal_description needle
_exptl_crystal_F_000 2588
_exptl_crystal_size_max 0.1
_exptl_crystal_size_mid 0.01
_exptl_crystal_size_min 0.01
_refine_diff_density_max 0.436
_refine_diff_density_min -0.374
_refine_diff_density_rms 0.056
_refine_ls_abs_structure_details
;
 Flack x determined using 6519 quotients [(I+)-(I-)]/[(I+)+(I-)]
 (Parsons and Flack (2004), Acta Cryst. A60, s61).
;
_refine_ls_abs_structure_Flack 0.06(4)
_refine_ls_extinction_coef 0.00033(6)
_refine_ls_extinction_expression Fc^*^=kFc[1+0.001xFc^2^\l^3^/sin(2\q)]^-1/4^
_refine_ls_extinction_method SHELXL
_refine_ls_goodness_of_fit_ref 1.016
_refine_ls_hydrogen_treatment constr
_refine_ls_matrix_type full
_refine_ls_number_parameters 1550
_refine_ls_number_reflns 15187
_refine_ls_number_restraints 66
_refine_ls_restrained_S_all 1.015
_refine_ls_R_factor_all 0.0541
_refine_ls_R_factor_gt 0.0517
_refine_ls_shift/su_max 0.026
_refine_ls_shift/su_mean 0.001
_refine_ls_structure_factor_coef Fsqd
_refine_ls_weighting_details 'w=1/[\s^2^(Fo^2^)+(0.0832P)^2^+5.5657P] where P=(Fo^2^+2Fc^2^)/3'
_refine_ls_weighting_scheme calc
_refine_ls_wR_factor_gt 0.1359
_refine_ls_wR_factor_ref 0.1384
_reflns_Friedel_coverage 0.844
_reflns_Friedel_fraction_full 0.572
_reflns_Friedel_fraction_max 0.826
_reflns_number_gt 14560
_reflns_number_total 15187
_reflns_threshold_expression 'I > 2\s(I)'
_cod_data_source_file jo5006075_si_002.cif
_cod_data_source_block jf100
_cod_depositor_comments 'Adding full bibliography for 4029480--4029481.cif.'
_cod_database_code 4029480
_shelx_space_group_comment
;
The symmetry employed for this shelxl refinement is uniquely defined
by the following loop, which should always be used as a source of
symmetry information in preference to the above space-group names.
They are only intended as comments.
;
_shelxl_version_number 2013-4

loop_
_space_group_symop_operation_xyz
'x, y, z'
'-x, y+1/2, -z'

loop_
_atom_site_label
_atom_site_type_symbol
_atom_site_fract_x
_atom_site_fract_y
_atom_site_fract_z
_atom_site_U_iso_or_equiv
_atom_site_adp_type
_atom_site_occupancy
_atom_site_site_symmetry_order
_atom_site_calc_flag
_atom_site_refinement_flags_posn
_atom_site_refinement_flags_adp
_atom_site_refinement_flags_occupancy
_atom_site_disorder_assembly
_atom_site_disorder_group
O18 O 0.1907(3) 0.03035(10) 0.89855(18) 0.0307(8) Uani 1 1 d . . . . .
O13 O 0.0021(4) 0.33603(11) 0.9200(2) 0.0404(10) Uani 1 1 d . . . . .
O16 O 0.0729(4) 0.17250(10) 0.95811(19) 0.0350(9) Uani 1 1 d . . . . .
O3 O 0.9638(4) 0.44400(12) 0.45366(19) 0.0414(10) Uani 1 1 d . . . . .
O14 O 0.0703(4) 0.27538(11) 1.1128(2) 0.0437(10) Uani 1 1 d . . . . .
O20 O 0.3470(4) -0.06363(12) 1.1439(2) 0.0450(10) Uani 1 1 d . . . . .
O19 O 0.2500(4) -0.00706(10) 1.10186(18) 0.0358(9) Uani 1 1 d . . . . .
N33 N 0.4159(4) -0.03430(13) 1.0555(2) 0.0326(11) Uani 1 1 d . . . . .
H33 H 0.4700 -0.0536 1.0583 0.039 Uiso 1 1 calc R U . . .
O17 O -0.0566(4) 0.08576(11) 1.00989(19) 0.0360(9) Uani 1 1 d . . . . .
O15 O -0.2162(4) 0.21561(11) 0.9490(2) 0.0454(10) Uani 1 1 d . . . . .
O4 O 1.0419(4) 0.37993(11) 0.65682(19) 0.0424(10) Uani 1 1 d . . . . .
N28 N 0.1865(4) 0.11614(12) 0.9457(2) 0.0328(11) Uani 1 1 d . . . . .
H28 H 0.2026 0.0971 0.9193 0.039 Uiso 1 1 calc R U . . .
N30 N -0.0004(4) 0.02158(13) 1.0293(2) 0.0321(10) Uani 1 1 d . . . . .
H30 H 0.0454 0.0052 1.0566 0.038 Uiso 1 1 calc R U . . .
N27 N 0.0089(4) 0.13366(12) 0.8648(2) 0.0340(11) Uani 1 1 d . . . . .
O2 O 0.8877(4) 0.50459(11) 0.5882(2) 0.0405(10) Uani 1 1 d . . . . .
O10 O 1.3851(4) 0.02261(12) 0.6482(2) 0.0487(11) Uani 1 1 d . . . . .
O12 O -0.0852(4) 0.40130(11) 1.0567(2) 0.0474(10) Uani 1 1 d . . . . .
N31 N 0.0338(4) -0.01708(12) 0.8982(2) 0.0335(11) Uani 1 1 d . . . . .
H31 H 0.0163 -0.0416 0.8905 0.040 Uiso 1 1 calc R U . . .
N4 N 0.8430(4) 0.43965(13) 0.6010(2) 0.0361(11) Uani 1 1 d . . . . .
H4 H 0.8686 0.4180 0.6216 0.043 Uiso 1 1 calc R U . . .
N29 N 0.1450(4) 0.07028(12) 1.0672(2) 0.0330(11) Uani 1 1 d . . . . .
H29 H 0.1949 0.0516 1.0856 0.040 Uiso 1 1 calc R U . . .
O1 O 1.3485(4) 0.51924(12) 0.4849(2) 0.0444(10) Uani 1 1 d . . . . .
N17 N 0.2313(5) 0.37520(14) 0.8800(2) 0.0405(12) Uani 1 1 d . . . . .
H17 H 0.1544 0.3651 0.8765 0.049 Uiso 1 1 calc R U . . .
O8 O 1.2100(4) 0.13732(12) 0.4387(2) 0.0481(11) Uani 1 1 d . . . . .
N3 N 1.0496(4) 0.46250(12) 0.6319(2) 0.0297(10) Uani 1 1 d . . . . .
H3 H 1.0701 0.4382 0.6403 0.036 Uiso 1 1 calc R U . . .
N37 N 1.4463(5) 0.06073(13) 0.5672(2) 0.0362(11) Uani 1 1 d . . . . .
H37 H 1.5004 0.0420 0.5629 0.043 Uiso 1 1 calc R U . . .
N32 N 0.2502(4) -0.03408(12) 0.9141(2) 0.0313(11) Uani 1 1 d . . . . .
H32 H 0.2269 -0.0584 0.9101 0.038 Uiso 1 1 calc R U . . .
N19 N 0.0811(5) 0.35989(13) 1.0993(3) 0.0394(12) Uani 1 1 d . . . . .
H19 H 0.1033 0.3357 1.1075 0.047 Uiso 1 1 calc R U . . .
O11 O 0.3983(4) 0.40380(11) 0.9516(2) 0.0420(10) Uani 1 1 d . . . . .
C029 C 0.1595(5) -0.00457(15) 0.9039(2) 0.0263(12) Uani 1 1 d . . . . .
N18 N 0.2148(5) 0.38670(14) 0.9932(2) 0.0406(12) Uani 1 1 d . . . . .
H18 H 0.1317 0.3837 0.9835 0.049 Uiso 1 1 calc R U . . .
O9 O 1.2785(4) 0.08013(13) 0.6205(2) 0.0514(11) Uani 1 1 d . . . . .
N23 N 0.1699(4) 0.23859(12) 1.0388(3) 0.0351(11) Uani 1 1 d . . . . .
H23 H 0.1983 0.2153 1.0323 0.042 Uiso 1 1 calc R U . . .
N26 N -0.2211(5) 0.14880(13) 0.9340(3) 0.0423(13) Uani 1 1 d . . . . .
H26 H -0.2220 0.1259 0.9529 0.051 Uiso 1 1 calc R U . . .
C034 C 0.0885(6) 0.14207(15) 0.9246(3) 0.0329(13) Uani 1 1 d . . . . .
C035 C 0.9255(5) 0.47090(15) 0.6055(3) 0.0308(13) Uani 1 1 d . . . . .
C036 C 0.0850(6) 0.24350(16) 1.0832(3) 0.0351(14) Uani 1 1 d . . . . .
N22 N 0.0124(5) 0.26913(13) 0.9161(2) 0.0390(12) Uani 1 1 d . . . . .
H22 H -0.0310 0.2478 0.9056 0.047 Uiso 1 1 calc R U . . .
N2 N 1.1890(5) 0.48723(16) 0.5283(2) 0.0462(13) Uani 1 1 d . . . . .
H2 H 1.1129 0.4766 0.5189 0.055 Uiso 1 1 calc R U . . .
C039 C 0.4193(5) -0.00465(15) 1.0024(3) 0.0303(13) Uani 1 1 d . . . . .
H039 H 0.3497 0.0143 1.0066 0.036 Uiso 1 1 calc R U . . .
N25 N -0.2224(5) 0.17497(13) 1.0422(3) 0.0394(12) Uani 1 1 d . . . . .
C041 C 0.1930(6) 0.11049(15) 1.0734(3) 0.0343(14) Uani 1 1 d . . . . .
H041 H 0.1186 0.1283 1.0730 0.041 Uiso 1 1 calc R U . . .
C042 C 1.0720(6) 0.34747(17) 0.6343(3) 0.0397(15) Uani 1 1 d . . . . .
N16 N 1.2732(4) 0.07348(13) 0.4335(2) 0.0384(12) Uani 1 1 d . . . . .
H16 H 1.2514 0.0493 0.4252 0.046 Uiso 1 1 calc R U . . .
N8 N 1.0399(5) 0.31324(13) 0.6625(3) 0.0469(13) Uani 1 1 d . . . . .
H8 H 1.0792 0.2920 0.6537 0.056 Uiso 1 1 calc R U . . .
C045 C 0.2879(6) 0.38954(15) 0.9422(3) 0.0345(14) Uani 1 1 d . . . . .
N20 N -0.1242(5) 0.33584(13) 1.0656(3) 0.0420(12) Uani 1 1 d . . . . .
H20 H -0.0974 0.3143 1.0863 0.050 Uiso 1 1 calc R U . . .
C047 C 1.4087(5) 0.08420(17) 0.4494(3) 0.0348(13) Uani 1 1 d . . . . .
H04A H 1.4256 0.1063 0.4207 0.042 Uiso 1 1 calc R U . . .
H04B H 1.4619 0.0622 0.4387 0.042 Uiso 1 1 calc R U . . .
O7 O 0.9576(5) 0.17805(13) 0.5638(3) 0.0660(14) Uani 1 1 d . . . . .
N5 N 0.7832(5) 0.40752(15) 0.4644(3) 0.0471(13) Uani 1 1 d . . . . .
H5 H 0.7459 0.3851 0.4549 0.057 Uiso 1 1 calc R U . . .
N24 N 0.0161(5) 0.21119(13) 1.0951(3) 0.0393(12) Uani 1 1 d . . . . .
H24 H 0.0356 0.1892 1.0775 0.047 Uiso 1 1 calc R U . . .
C051 C -0.0525(6) 0.30349(17) 0.9232(3) 0.0359(14) Uani 1 1 d . . . . .
C052 C 0.2786(6) 0.38870(18) 1.0645(3) 0.0435(15) Uani 1 1 d . . . . .
H05X H 0.3332 0.4120 1.0707 0.052 Uiso 1 1 calc R U . . .
H05Y H 0.3344 0.3658 1.0747 0.052 Uiso 1 1 calc R U . . .
O6 O 1.1176(6) 0.26444(13) 0.5475(3) 0.0720(15) Uani 1 1 d . . . . .
O5 O 0.8111(5) 0.32029(13) 0.5266(3) 0.0643(13) Uani 1 1 d . . . . .
C055 C 0.2948(6) 0.3762(2) 0.8196(3) 0.0488(16) Uani 1 1 d . . . . .
H05A H 0.2383 0.3648 0.7812 0.073 Uiso 1 1 calc R U . . .
H05B H 0.3745 0.3613 0.8283 0.073 Uiso 1 1 calc R U . . .
H05C H 0.3139 0.4030 0.8091 0.073 Uiso 1 1 calc R U . . .
C056 C 1.1250(6) 0.49594(17) 0.7751(3) 0.0413(15) Uani 1 1 d . . . . .
H056 H 1.0416 0.4830 0.7585 0.050 Uiso 1 1 calc R U . . .
C057 C 0.3315(6) -0.03248(15) 1.1001(3) 0.0314(13) Uani 1 1 d . . . . .
N21 N -0.1773(5) 0.29981(14) 0.9304(3) 0.0428(12) Uani 1 1 d . . . . .
H21 H -0.2132 0.2769 0.9254 0.051 Uiso 1 1 calc R U . . .
C059 C -0.0720(5) 0.01014(16) 0.9048(3) 0.0324(13) Uani 1 1 d . . . . .
H059 H -0.0408 0.0369 0.8982 0.039 Uiso 1 1 calc R U . . .
C060 C 0.0249(5) 0.06090(15) 1.0337(3) 0.0303(13) Uani 1 1 d . . . . .
C061 C 1.4479(5) 0.09540(15) 0.5250(3) 0.0324(13) Uani 1 1 d . . . . .
H061 H 1.3831 0.1140 0.5374 0.039 Uiso 1 1 calc R U . . .
C062 C 1.1520(5) 0.49218(15) 0.6470(3) 0.0336(13) Uani 1 1 d . . . . .
H062 H 1.1116 0.5183 0.6404 0.040 Uiso 1 1 calc R U . . .
C063 C 1.2438(6) 0.50163(16) 0.4763(3) 0.0347(14) Uani 1 1 d . . . . .
C064 C 1.2519(6) 0.48864(18) 0.6000(3) 0.0401(15) Uani 1 1 d . . . . .
H06A H 1.3107 0.5110 0.6067 0.048 Uiso 1 1 calc R U . . .
H06B H 1.3029 0.4649 0.6110 0.048 Uiso 1 1 calc R U . . .
C065 C 0.1532(6) 0.26831(17) 0.9260(3) 0.0426(15) Uani 1 1 d . . . . .
H06C H 0.1841 0.2899 0.9005 0.051 Uiso 1 1 calc R U . . .
H06D H 0.1814 0.2439 0.9072 0.051 Uiso 1 1 calc R U . . .
C066 C -0.2188(5) 0.18190(16) 0.9736(3) 0.0376(15) Uani 1 1 d . . . . .
C067 C 0.1811(6) 0.39010(15) 1.1147(3) 0.0377(14) Uani 1 1 d . . . . .
H067 H 0.1375 0.4158 1.1094 0.045 Uiso 1 1 calc R U . . .
C068 C -0.2814(6) 0.13865(17) 1.0661(3) 0.0454(15) Uani 1 1 d . . . . .
H06E H -0.2217 0.1165 1.0678 0.054 Uiso 1 1 calc R U . . .
H06F H -0.3619 0.1320 1.0360 0.054 Uiso 1 1 calc R U . . .
C069 C 1.1802(6) 0.10161(17) 0.4316(3) 0.0426(16) Uani 1 1 d . . . . .
N9 N 0.8012(5) 0.27564(14) 0.6129(4) 0.0581(16) Uani 1 1 d . . . . .
C071 C 0.0446(7) 0.10579(16) 0.8128(3) 0.0429(15) Uani 1 1 d . . . . .
H07A H 0.0478 0.0789 0.8300 0.051 Uiso 1 1 calc R U . . .
H07B H 0.1286 0.1125 0.8002 0.051 Uiso 1 1 calc R U . . .
N11 N 1.0564(6) 0.24013(16) 0.4402(3) 0.0622(16) Uani 1 1 d . . . . .
C073 C -0.1070(5) 0.00768(16) 0.9772(3) 0.0331(13) Uani 1 1 d . . . . .
H07C H -0.1842 0.0235 0.9794 0.040 Uiso 1 1 calc R U . . .
H07D H -0.1274 -0.0194 0.9871 0.040 Uiso 1 1 calc R U . . .
C074 C 0.2631(5) 0.12113(17) 1.0133(3) 0.0353(14) Uani 1 1 d . . . . .
H07E H 0.2910 0.1484 1.0184 0.042 Uiso 1 1 calc R U . . .
H07F H 0.3409 0.1050 1.0161 0.042 Uiso 1 1 calc R U . . .
C075 C -0.0884(6) 0.21144(17) 1.1355(3) 0.0421(15) Uani 1 1 d . . . . .
H07G H -0.0855 0.2360 1.1612 0.051 Uiso 1 1 calc R U . . .
H07H H -0.0755 0.1900 1.1685 0.051 Uiso 1 1 calc R U . . .
N1 N 1.1709(5) 0.49642(15) 0.4131(2) 0.0452(13) Uani 1 1 d . . . . .
H1 H 1.1020 0.4820 0.4092 0.054 Uiso 1 1 calc R U . . .
N6 N 0.9799(5) 0.37705(16) 0.4654(3) 0.0530(14) Uani 1 1 d . . . . .
H6 H 0.9371 0.3553 0.4648 0.064 Uiso 1 1 calc R U . . .
C078 C 0.9134(6) 0.41151(19) 0.4613(3) 0.0422(16) Uani 1 1 d . . . . .
C079 C 0.2150(6) 0.27153(16) 1.0014(3) 0.0398(14) Uani 1 1 d . . . . .
H079 H 0.1812 0.2957 1.0196 0.048 Uiso 1 1 calc R U . . .
C080 C 0.2705(7) -0.06572(19) 1.2010(3) 0.0473(16) Uani 1 1 d . . . . .
C081 C 1.2149(5) 0.48822(17) 0.7235(3) 0.0362(14) Uani 1 1 d . . . . .
H08A H 1.2497 0.4618 0.7310 0.043 Uiso 1 1 calc R U . . .
H08B H 1.2877 0.5064 0.7324 0.043 Uiso 1 1 calc R U . . .
C082 C 0.7115(6) 0.44212(18) 0.5616(3) 0.0391(14) Uani 1 1 d . . . . .
H08C H 0.6717 0.4666 0.5733 0.047 Uiso 1 1 calc R U . . .
H08D H 0.6598 0.4206 0.5754 0.047 Uiso 1 1 calc R U . . .
C083 C -0.0441(6) 0.36766(16) 1.0731(3) 0.0404(15) Uani 1 1 d . . . . .
N7 N 1.1428(5) 0.34331(15) 0.5827(3) 0.0500(14) Uani 1 1 d . . . . .
H7 H 1.1614 0.3198 0.5710 0.060 Uiso 1 1 calc R U . . .
C085 C -0.2530(6) 0.33653(18) 1.0244(4) 0.0487(16) Uani 1 1 d . . . . .
H08E H -0.2959 0.3609 1.0339 0.058 Uiso 1 1 calc R U . . .
H08F H -0.3036 0.3149 1.0389 0.058 Uiso 1 1 calc R U . . .
C086 C 0.3867(5) -0.02342(16) 0.9317(3) 0.0326(13) Uani 1 1 d . . . . .
H08G H 0.4090 -0.0052 0.8973 0.039 Uiso 1 1 calc R U . . .
H08H H 0.4396 -0.0469 0.9302 0.039 Uiso 1 1 calc R U . . .
C087 C 1.3638(6) 0.05639(17) 0.6128(3) 0.0421(16) Uani 1 1 d . . . . .
N15 N 1.0576(5) 0.08861(15) 0.4204(3) 0.0561(16) Uani 1 1 d . . . . .
H15 H 1.0422 0.0646 0.4075 0.067 Uiso 1 1 calc R U . . .
C089 C 0.5484(5) 0.01833(17) 1.0142(3) 0.0374(14) Uani 1 1 d . . . . .
H089 H 0.6208 -0.0004 1.0158 0.045 Uiso 1 1 calc R U . . .
N14 N 1.0075(7) 0.11324(16) 0.5582(4) 0.072(2) Uani 1 1 d . . . . .
H14 H 1.0474 0.0939 0.5808 0.086 Uiso 1 1 calc R U . . .
C091 C -0.2219(6) 0.20721(16) 1.0917(3) 0.0445(16) Uani 1 1 d . . . . .
H091 H -0.2484 0.2320 1.0678 0.053 Uiso 1 1 calc R U . . .
C092 C 0.5556(6) 0.04792(17) 0.9562(3) 0.0446(16) Uani 1 1 d . . . . .
H09A H 0.5489 0.0342 0.9130 0.067 Uiso 1 1 calc R U . . .
H09B H 0.6373 0.0617 0.9649 0.067 Uiso 1 1 calc R U . . .
H09C H 0.4852 0.0664 0.9542 0.067 Uiso 1 1 calc R U . . .
C093 C -0.0930(6) 0.16101(16) 0.8362(3) 0.0407(15) Uani 1 1 d . . . . .
H093 H -0.0663 0.1882 0.8481 0.049 Uiso 1 1 calc R U . . .
C094 C 0.9425(7) 0.31120(17) 0.7066(3) 0.0485(17) Uani 1 1 d . . . . .
H09D H 0.9461 0.3351 0.7341 0.058 Uiso 1 1 calc R U . . .
H09E H 0.9619 0.2892 0.7380 0.058 Uiso 1 1 calc R U . . .
C095 C 1.5834(6) 0.11561(18) 0.5385(3) 0.0453(15) Uani 1 1 d . . . . .
H095 H 1.6475 0.0974 0.5242 0.054 Uiso 1 1 calc R U . . .
C096 C 1.1210(7) 0.3755(2) 0.4709(4) 0.0560(18) Uani 1 1 d . . . . .
H09F H 1.1504 0.3979 0.4468 0.067 Uiso 1 1 calc R U . . .
H09G H 1.1453 0.3518 0.4485 0.067 Uiso 1 1 calc R U . . .
C097 C 1.1895(7) 0.37588(19) 0.5456(3) 0.0512(17) Uani 1 1 d . . . . .
H097 H 1.1633 0.4002 0.5667 0.061 Uiso 1 1 calc R U . . .
C098 C 0.8064(7) 0.30640(17) 0.6675(4) 0.0549(18) Uani 1 1 d . . . . .
H098 H 0.7747 0.3316 0.6469 0.066 Uiso 1 1 calc R U . . .
N10 N 0.8117(6) 0.25424(18) 0.5025(4) 0.0686(17) Uani 1 1 d . . . . .
H10 H 0.8008 0.2306 0.5166 0.082 Uiso 1 1 calc R U . . .
C100 C 0.7075(6) 0.44048(19) 0.4834(3) 0.0451(16) Uani 1 1 d . . . . .
H100 H 0.7452 0.4649 0.4686 0.054 Uiso 1 1 calc R U . . .
N12 N 1.2195(6) 0.21034(16) 0.5137(3) 0.0600(16) Uani 1 1 d . . . . .
H12 H 1.2317 0.1944 0.4813 0.072 Uiso 1 1 calc R U . . .
C102 C -0.3071(7) 0.14940(18) 1.1378(4) 0.0562(19) Uani 1 1 d . . . . .
H10V H -0.2344 0.1418 1.1726 0.067 Uiso 1 1 calc R U . . .
H10W H -0.3857 0.1367 1.1478 0.067 Uiso 1 1 calc R U . . .
C103 C 1.3201(7) 0.01613(19) 0.7098(3) 0.0495(17) Uani 1 1 d . . . . .
C104 C 0.2522(7) 0.38742(19) 1.1882(3) 0.0526(17) Uani 1 1 d . . . . .
H10X H 0.3346 0.4013 1.1907 0.063 Uiso 1 1 calc R U . . .
H10Y H 0.2721 0.3599 1.1985 0.063 Uiso 1 1 calc R U . . .
C105 C -0.2551(6) 0.33337(17) 0.9466(3) 0.0444(16) Uani 1 1 d . . . . .
H105 H -0.2167 0.3575 0.9309 0.053 Uiso 1 1 calc R U . . .
C106 C 0.5628(6) 0.04064(18) 1.0827(3) 0.0500(17) Uani 1 1 d . . . . .
H10A H 0.5596 0.0223 1.1197 0.075 Uiso 1 1 calc R U . . .
H10B H 0.4931 0.0593 1.0814 0.075 Uiso 1 1 calc R U . . .
H10C H 0.6449 0.0543 1.0901 0.075 Uiso 1 1 calc R U . . .
C107 C -0.2220(7) 0.15201(18) 0.8598(3) 0.0523(19) Uani 1 1 d . . . . .
H10I H -0.2835 0.1725 0.8421 0.063 Uiso 1 1 calc R U . . .
H10J H -0.2548 0.1274 0.8386 0.063 Uiso 1 1 calc R U . . .
C108 C -0.1025(8) 0.15441(18) 0.7577(3) 0.059(2) Uani 1 1 d . . . . .
H10G H -0.0430 0.1716 0.7383 0.071 Uiso 1 1 calc R U . . .
H10H H -0.1906 0.1590 0.7342 0.071 Uiso 1 1 calc R U . . .
C109 C 0.4185(7) 0.2782(2) 1.0899(4) 0.064(2) Uani 1 1 d . . . . .
H10D H 0.5119 0.2800 1.0960 0.096 Uiso 1 1 calc R U . . .
H10E H 0.3936 0.2554 1.1135 0.096 Uiso 1 1 calc R U . . .
H10F H 0.3838 0.3014 1.1084 0.096 Uiso 1 1 calc R U . . .
C110 C 0.2856(6) 0.11588(19) 1.1414(3) 0.0465(16) Uani 1 1 d . . . . .
H11A H 0.3643 0.1009 1.1388 0.056 Uiso 1 1 calc R U . . .
H11B H 0.3102 0.1435 1.1456 0.056 Uiso 1 1 calc R U . . .
C111 C 1.1790(6) 0.47868(19) 0.8455(3) 0.0459(15) Uani 1 1 d . . . . .
H11X H 1.1947 0.4510 0.8408 0.069 Uiso 1 1 calc R U . . .
H11Y H 1.1169 0.4825 0.8764 0.069 Uiso 1 1 calc R U . . .
H11C H 1.2592 0.4917 0.8636 0.069 Uiso 1 1 calc R U . . .
C112 C 1.3611(7) 0.04919(19) 0.7613(3) 0.0496(16) Uani 1 1 d . . . . .
H11D H 1.4545 0.0494 0.7733 0.074 Uiso 1 1 calc R U . . .
H11E H 1.3227 0.0449 0.8021 0.074 Uiso 1 1 calc R U . . .
H11F H 1.3321 0.0740 0.7410 0.074 Uiso 1 1 calc R U . . .
C113 C 0.9486(7) 0.1143(2) 0.4294(5) 0.067(2) Uani 1 1 d . . . . .
H113 H 0.9789 0.1417 0.4300 0.080 Uiso 1 1 calc R U . . .
C114 C 1.1312(8) 0.2390(2) 0.5023(4) 0.0590(19) Uani 1 1 d . . . . .
C115 C 0.3645(6) 0.2749(2) 1.0129(4) 0.0536(18) Uani 1 1 d . . . . .
H115 H 0.3876 0.2991 0.9903 0.064 Uiso 1 1 calc R U . . .
C116 C 0.8084(7) 0.2856(2) 0.5450(4) 0.0597(19) Uani 1 1 d . . . . .
N101 N 0.6747(8) 0.3423(2) 0.2417(4) 0.089(2) Uani 1 1 d . . . . .
C118 C 1.0364(9) 0.15114(19) 0.5778(4) 0.060(2) Uani 1 1 d . . . . .
C119 C 1.5840(6) 0.15340(19) 0.4964(4) 0.062(2) Uani 1 1 d . . . . .
H11G H 1.6690 0.1653 0.5055 0.093 Uiso 1 1 calc R U . . .
H11H H 1.5205 0.1714 0.5091 0.093 Uiso 1 1 calc R U . . .
H11I H 1.5630 0.1473 0.4482 0.093 Uiso 1 1 calc R U . . .
C120 C 0.7544(8) 0.2379(2) 0.6345(5) 0.067(2) Uani 1 1 d . . . . .
H12A H 0.8188 0.2173 0.6328 0.080 Uiso 1 1 calc R U . . .
H12B H 0.6738 0.2303 0.6054 0.080 Uiso 1 1 calc R U . . .
N13 N 1.1566(8) 0.15532(18) 0.6152(3) 0.073(2) Uani 1 1 d . . . . .
H13 H 1.2009 0.1344 0.6276 0.088 Uiso 1 1 calc R U . . .
C122 C 0.5663(6) 0.4378(2) 0.4484(3) 0.0565(18) Uani 1 1 d . . . . .
H12U H 0.5633 0.4370 0.3992 0.085 Uiso 1 1 calc R U . . .
H12V H 0.5191 0.4604 0.4605 0.085 Uiso 1 1 calc R U . . .
H12C H 0.5275 0.4142 0.4633 0.085 Uiso 1 1 calc R U . . .
C123 C -0.3232(7) 0.19402(19) 1.1350(4) 0.0540(18) Uani 1 1 d . . . . .
H12W H -0.4105 0.2014 1.1134 0.065 Uiso 1 1 calc R U . . .
H12X H -0.3060 0.2054 1.1809 0.065 Uiso 1 1 calc R U . . .
C124 C 1.6252(8) 0.1250(2) 0.6145(4) 0.072(2) Uani 1 1 d . . . . .
H12D H 1.7098 0.1372 0.6209 0.108 Uiso 1 1 calc R U . . .
H12E H 1.6291 0.1011 0.6409 0.108 Uiso 1 1 calc R U . . .
H12F H 1.5633 0.1427 0.6297 0.108 Uiso 1 1 calc R U . . .
C125 C 0.1272(7) -0.0703(2) 1.1736(4) 0.0613(19) Uani 1 1 d . . . . .
H12G H 0.0942 -0.0461 1.1520 0.092 Uiso 1 1 calc R U . . .
H12H H 0.0810 -0.0763 1.2110 0.092 Uiso 1 1 calc R U . . .
H12I H 0.1151 -0.0912 1.1404 0.092 Uiso 1 1 calc R U . . .
C126 C -0.0635(8) 0.11072(19) 0.7522(3) 0.0573(19) Uani 1 1 d . . . . .
H12J H -0.1363 0.0933 0.7560 0.069 Uiso 1 1 calc R U . . .
H12K H -0.0325 0.1055 0.7089 0.069 Uiso 1 1 calc R U . . .
C127 C -0.1913(6) 0.00288(18) 0.8502(3) 0.0427(15) Uani 1 1 d . . . . .
H12R H -0.1665 0.0042 0.8052 0.064 Uiso 1 1 calc R U . . .
H12S H -0.2561 0.0226 0.8540 0.064 Uiso 1 1 calc R U . . .
H12L H -0.2266 -0.0227 0.8570 0.064 Uiso 1 1 calc R U . . .
C128 C 0.4278(7) 0.2404(2) 0.9817(4) 0.067(2) Uani 1 1 d . . . . .
H12M H 0.3932 0.2384 0.9335 0.101 Uiso 1 1 calc R U . . .
H12N H 0.4097 0.2165 1.0046 0.101 Uiso 1 1 calc R U . . .
H12O H 0.5204 0.2444 0.9872 0.101 Uiso 1 1 calc R U . . .
C129 C 0.7122(9) 0.29070(19) 0.7127(5) 0.076(3) Uani 1 1 d . . . . .
H12P H 0.6230 0.2981 0.6948 0.092 Uiso 1 1 calc R U . . .
H12Q H 0.7343 0.3001 0.7597 0.092 Uiso 1 1 calc R U . . .
C130 C 1.4011(8) 0.3777(3) 0.6280(4) 0.081(2) Uani 1 1 d . . . . .
H13A H 1.4942 0.3784 0.6306 0.121 Uiso 1 1 calc R U . . .
H13B H 1.3768 0.3547 0.6515 0.121 Uiso 1 1 calc R U . . .
H13C H 1.3725 0.4009 0.6494 0.121 Uiso 1 1 calc R U . . .
O101 O 0.6792(9) 0.2764(3) 0.2463(5) 0.141(3) Uani 1 1 d . . . . .
C132 C 1.3803(10) -0.0230(2) 0.7366(4) 0.076(3) Uani 1 1 d . . . . .
H13D H 1.4732 -0.0201 0.7484 0.114 Uiso 1 1 calc R U . . .
H13E H 1.3611 -0.0428 0.7016 0.114 Uiso 1 1 calc R U . . .
H13F H 1.3447 -0.0308 0.7769 0.114 Uiso 1 1 calc R U . . .
C133 C 0.9688(8) 0.2729(2) 0.4217(5) 0.073(2) Uani 1 1 d . . . . .
H133 H 0.9975 0.2960 0.4501 0.088 Uiso 1 1 calc R U . . .
C134 C 0.2998(8) -0.0309(2) 1.2476(3) 0.0622(19) Uani 1 1 d . . . . .
H13G H 0.2665 -0.0074 1.2238 0.093 Uiso 1 1 calc R U . . .
H13H H 0.3924 -0.0286 1.2612 0.093 Uiso 1 1 calc R U . . .
H13I H 0.2591 -0.0344 1.2879 0.093 Uiso 1 1 calc R U . . .
C135 C 0.7323(9) 0.2452(2) 0.7082(5) 0.077(3) Uani 1 1 d . . . . .
H13X H 0.8074 0.2368 0.7409 0.093 Uiso 1 1 calc R U . . .
H13Y H 0.6558 0.2311 0.7178 0.093 Uiso 1 1 calc R U . . .
C136 C 0.1209(9) 0.1274(3) 1.2184(4) 0.079(2) Uani 1 1 d . . . . .
H13J H 0.0939 0.1192 1.2608 0.118 Uiso 1 1 calc R U . . .
H13K H 0.0506 0.1236 1.1810 0.118 Uiso 1 1 calc R U . . .
H13L H 0.1442 0.1548 1.2215 0.118 Uiso 1 1 calc R U . . .
C137 C 0.3210(10) -0.1040(3) 1.2366(5) 0.101(4) Uani 1 1 d . . . . .
H13M H 0.2993 -0.1257 1.2056 0.151 Uiso 1 1 calc R U . . .
H13N H 0.2814 -0.1078 1.2772 0.151 Uiso 1 1 calc R U . . .
H13O H 0.4140 -0.1025 1.2495 0.151 Uiso 1 1 calc R U . . .
C138 C -0.3949(6) 0.3298(2) 0.9087(4) 0.0593(19) Uani 1 1 d . . . . .
H13P H -0.3941 0.3287 0.8599 0.089 Uiso 1 1 calc R U . . .
H13Q H -0.4446 0.3522 0.9191 0.089 Uiso 1 1 calc R U . . .
H13R H -0.4337 0.3061 0.9232 0.089 Uiso 1 1 calc R U . . .
C139 C 1.0937(9) 0.2203(2) 0.3789(4) 0.072(2) Uani 1 1 d . . . . .
H13S H 1.0765 0.1922 0.3796 0.086 Uiso 1 1 calc R U . . .
H13T H 1.1851 0.2245 0.3761 0.086 Uiso 1 1 calc R U . . .
C140 C 0.2349(8) 0.1038(2) 1.2062(3) 0.064(2) Uani 1 1 d . . . . .
H140 H 0.2065 0.0763 1.2005 0.077 Uiso 1 1 calc R U . . .
C141 C 1.3902(9) 0.3405(3) 0.5170(5) 0.097(3) Uani 1 1 d . . . . .
H14A H 1.4834 0.3424 0.5212 0.145 Uiso 1 1 calc R U . . .
H14B H 1.3526 0.3404 0.4691 0.145 Uiso 1 1 calc R U . . .
H14C H 1.3673 0.3166 0.5383 0.145 Uiso 1 1 calc R U . . .
C142 C 0.9805(10) 0.2808(3) 0.3458(5) 0.093(3) Uani 1 1 d . . . . .
H14D H 0.9001 0.2914 0.3206 0.112 Uiso 1 1 calc R U . . .
H14E H 1.0516 0.2988 0.3418 0.112 Uiso 1 1 calc R U . . .
C143 C 1.1753(8) 0.0131(2) 0.6893(4) 0.068(2) Uani 1 1 d . . . . .
H14U H 1.1408 0.0382 0.6732 0.102 Uiso 1 1 calc R U . . .
H14V H 1.1366 0.0051 0.7285 0.102 Uiso 1 1 calc R U . . .
H14F H 1.1556 -0.0061 0.6532 0.102 Uiso 1 1 calc R U . . .
C144 C 1.2937(8) 0.2068(2) 0.5815(4) 0.075(3) Uani 1 1 d . . . . .
H14W H 1.3321 0.2322 0.5953 0.090 Uiso 1 1 calc R U . . .
H14X H 1.3645 0.1883 0.5798 0.090 Uiso 1 1 calc R U . . .
C145 C 1.3376(8) 0.3763(2) 0.5532(4) 0.069(2) Uani 1 1 d . . . . .
H145 H 1.3630 0.4002 0.5308 0.083 Uiso 1 1 calc R U . . .
C146 C 0.2669(12) 0.4092(4) 1.3110(5) 0.124(4) Uani 1 1 d . . . . .
H14G H 0.3378 0.4261 1.3037 0.186 Uiso 1 1 calc R U . . .
H14H H 0.3006 0.3839 1.3269 0.186 Uiso 1 1 calc R U . . .
H14I H 0.2213 0.4208 1.3450 0.186 Uiso 1 1 calc R U . . .
C147 C 1.2145(10) 0.1931(3) 0.6353(4) 0.084(3) Uani 1 1 d . U . . .
C148 C 0.8349(8) 0.2619(2) 0.4297(4) 0.068(2) Uani 1 1 d . . . . .
H14J H 0.8112 0.2383 0.4026 0.082 Uiso 1 1 calc R U . . .
H14K H 0.7766 0.2828 0.4104 0.082 Uiso 1 1 calc R U . . .
C149 C 1.2074(8) 0.5148(2) 0.3523(3) 0.066(2) Uani 1 1 d . . . . .
H14Y H 1.1449 0.5079 0.3126 0.099 Uiso 1 1 calc R U . . .
H14Z H 1.2923 0.5057 0.3459 0.099 Uiso 1 1 calc R U . . .
H14L H 1.2091 0.5429 0.3580 0.099 Uiso 1 1 calc R U . . .
C150 C 0.7032(14) 0.3047(5) 0.2123(9) 0.173(10) Uani 1 1 d . . . . .
H150 H 0.7367 0.3025 0.1712 0.208 Uiso 1 1 calc R U . . .
C151 C 1.0988(10) 0.5399(2) 0.7821(4) 0.081(3) Uani 1 1 d . . . . .
H15A H 1.0629 0.5505 0.7378 0.121 Uiso 1 1 calc R U . . .
H15B H 1.1790 0.5532 0.7993 0.121 Uiso 1 1 calc R U . . .
H15C H 1.0379 0.5437 0.8136 0.121 Uiso 1 1 calc R U . . .
C152 C 0.1779(10) 0.4045(4) 1.2466(4) 0.101(3) Uani 1 1 d . . . . .
H152 H 0.1424 0.4305 1.2318 0.121 Uiso 1 1 calc R U . . .
N100 N 0.4132(13) 0.2513(3) 0.3368(8) 0.142(4) Uani 1 1 d . . . . .
C500 C 0.9059(8) 0.1058(2) 0.4972(8) 0.101(4) Uani 1 1 d . . . . .
H50A H 0.8302 0.1220 0.5012 0.121 Uiso 1 1 calc R U . . .
H50B H 0.8791 0.0785 0.4978 0.121 Uiso 1 1 calc R U . . .
C501 C 0.8365(8) 0.1095(3) 0.3691(7) 0.142(6) Uani 1 1 d . . . . .
H50U H 0.8675 0.1153 0.3266 0.213 Uiso 1 1 calc R U . . .
H50V H 0.7672 0.1274 0.3749 0.213 Uiso 1 1 calc R U . . .
H50C H 0.8047 0.0829 0.3680 0.213 Uiso 1 1 calc R U . . .
C502 C 1.0080(13) 0.2400(4) 0.3209(5) 0.123(4) Uani 1 1 d . . . . .
H50D H 0.9273 0.2254 0.3086 0.148 Uiso 1 1 calc R U . . .
H50E H 1.0514 0.2415 0.2807 0.148 Uiso 1 1 calc R U . . .
C505 C 0.0667(11) 0.3779(5) 1.2565(6) 0.138(5) Uani 1 1 d . . . . .
H50W H 0.0110 0.3741 1.2131 0.206 Uiso 1 1 calc R U . . .
H50X H 0.0176 0.3897 1.2887 0.206 Uiso 1 1 calc R U . . .
H50F H 0.1003 0.3529 1.2740 0.206 Uiso 1 1 calc R U . . .
C504 C 0.3470(12) 0.1054(4) 1.2678(5) 0.134(5) Uani 1 1 d . . . . .
H50G H 0.3150 0.0975 1.3090 0.201 Uiso 1 1 calc R U . . .
H50H H 0.3802 0.1318 1.2732 0.201 Uiso 1 1 calc R U . . .
H50I H 0.4155 0.0879 1.2595 0.201 Uiso 1 1 calc R U . . .
C506 C 0.6906(13) 0.3754(4) 0.2011(7) 0.128(4) Uani 1 1 d . . . . .
H50J H 0.6650 0.3987 0.2234 0.193 Uiso 1 1 calc R U . . .
H50K H 0.6373 0.3726 0.1568 0.193 Uiso 1 1 calc R U . . .
H50L H 0.7805 0.3776 0.1954 0.193 Uiso 1 1 calc R U . . .
C507 C 0.6173(14) 0.3482(4) 0.3042(6) 0.138(5) Uani 1 1 d . . . . .
H50M H 0.6049 0.3759 0.3110 0.207 Uiso 1 1 calc R U . . .
H50N H 0.6747 0.3377 0.3431 0.207 Uiso 1 1 calc R U . . .
H50O H 0.5347 0.3349 0.2996 0.207 Uiso 1 1 calc R U . . .
O508 O 0.3084(17) 0.3030(9) 0.3269(19) 0.43(2) Uani 1 1 d D . . . .
C901 C 1.443(2) 0.1948(7) 0.8098(12) 0.065(6) Uani 0.4 1 d . U P A 1
H90A H 1.4598 0.2161 0.8422 0.097 Uiso 0.4 1 calc R U P A 1
H90B H 1.5236 0.1833 0.8022 0.097 Uiso 0.4 1 calc R U P A 1
H90C H 1.3905 0.1752 0.8278 0.097 Uiso 0.4 1 calc R U P A 1
C908 C 1.334(2) 0.1984(6) 0.6971(12) 0.053(5) Uani 0.4 1 d . U P A 1
H90D H 1.3520 0.1709 0.7088 0.064 Uiso 0.4 1 calc R U P A 1
H90E H 1.4021 0.2057 0.6707 0.064 Uiso 0.4 1 calc R U P A 1
C905 C 1.3690(14) 0.2106(5) 0.7413(8) 0.038(4) Uani 0.4 1 d . U P A 1
H905 H 1.4443 0.2232 0.7258 0.046 Uiso 0.4 1 calc R U P A 1
C906 C 1.2982(16) 0.2477(5) 0.7526(8) 0.052(4) Uani 0.4 1 d . U P A 1
H90F H 1.3354 0.2591 0.7960 0.079 Uiso 0.4 1 calc R U P A 1
H90G H 1.2078 0.2419 0.7529 0.079 Uiso 0.4 1 calc R U P A 1
H90H H 1.3059 0.2660 0.7161 0.079 Uiso 0.4 1 calc R U P A 1
C960 C 0.355(2) 0.2454(12) 0.2648(15) 0.31(2) Uani 1 1 d . . . . .
H96A H 0.3855 0.2210 0.2485 0.464 Uiso 1 1 calc R U . . .
H96B H 0.3791 0.2668 0.2374 0.464 Uiso 1 1 calc R U . . .
H96C H 0.2616 0.2445 0.2613 0.464 Uiso 1 1 calc R U . . .
C961 C 0.383(3) 0.2847(9) 0.3776(11) 0.49(4) Uani 1 1 d D . . . .
H961 H 0.4084 0.2911 0.4238 0.583 Uiso 1 1 calc R U . . .
C903 C 0.481(3) 0.2166(8) 0.353(2) 0.39(3) Uani 1 1 d . . . . .
H90X H 0.5247 0.2178 0.4001 0.582 Uiso 1 1 calc R U . . .
H90Y H 0.5435 0.2129 0.3229 0.582 Uiso 1 1 calc R U . . .
H90Z H 0.4205 0.1949 0.3486 0.582 Uiso 1 1 calc R U . . .
C801 C 1.183(2) 0.2142(6) 0.7786(9) 0.122(6) Uani 0.6 1 d . U P A 2
H80A H 1.1858 0.2139 0.8278 0.184 Uiso 0.6 1 calc R U P A 2
H80B H 1.0958 0.2081 0.7565 0.184 Uiso 0.6 1 calc R U P A 2
H80C H 1.2071 0.2398 0.7644 0.184 Uiso 0.6 1 calc R U P A 2
C800 C 1.275(2) 0.1841(7) 0.7588(9) 0.109(6) Uani 0.6 1 d . U P A 2
H800 H 1.2235 0.1606 0.7653 0.131 Uiso 0.6 1 calc R U P A 2
C802 C 1.385(3) 0.1782(10) 0.8239(10) 0.163(10) Uani 0.6 1 d . U P A 2
H80D H 1.3494 0.1839 0.8652 0.245 Uiso 0.6 1 calc R U P A 2
H80E H 1.4564 0.1956 0.8207 0.245 Uiso 0.6 1 calc R U P A 2
H80F H 1.4151 0.1514 0.8253 0.245 Uiso 0.6 1 calc R U P A 2
C804 C 1.2809(15) 0.1799(5) 0.7089(8) 0.066(4) Uani 0.6 1 d . U P A 2
H80G H 1.2759 0.1514 0.7052 0.080 Uiso 0.6 1 calc R U P A 2
H80H H 1.3718 0.1861 0.7075 0.080 Uiso 0.6 1 calc R U P A 2

loop_
_atom_site_aniso_label
_atom_site_aniso_U_11
_atom_site_aniso_U_22
_atom_site_aniso_U_33
_atom_site_aniso_U_23
_atom_site_aniso_U_13
_atom_site_aniso_U_12
O18 0.031(2) 0.027(2) 0.035(2) 0.0057(15) 0.0097(16) 0.0023(16)
O13 0.035(2) 0.035(2) 0.054(3) 0.0009(18) 0.0123(19) -0.0044(18)
O16 0.040(2) 0.028(2) 0.036(2) -0.0052(17) 0.0027(17) 0.0000(16)
O3 0.042(2) 0.049(3) 0.034(2) 0.0062(18) 0.0094(18) -0.012(2)
O14 0.050(3) 0.029(2) 0.055(3) -0.0101(19) 0.016(2) -0.0056(18)
O20 0.050(3) 0.048(2) 0.040(2) 0.018(2) 0.016(2) 0.019(2)
O19 0.039(2) 0.033(2) 0.038(2) 0.0072(17) 0.0121(18) 0.0102(19)
N33 0.028(3) 0.032(2) 0.039(3) 0.009(2) 0.009(2) 0.007(2)
O17 0.032(2) 0.036(2) 0.039(2) 0.0020(17) 0.0028(18) 0.0090(18)
O15 0.043(2) 0.028(2) 0.064(3) 0.0003(19) 0.004(2) 0.0039(17)
O4 0.058(3) 0.034(2) 0.039(2) -0.0002(18) 0.017(2) -0.0062(19)
N28 0.041(3) 0.027(2) 0.030(3) -0.0017(19) 0.006(2) 0.004(2)
N30 0.035(3) 0.030(2) 0.030(2) 0.0031(19) 0.000(2) 0.004(2)
N27 0.045(3) 0.032(2) 0.024(3) -0.0024(19) 0.001(2) 0.003(2)
O2 0.040(2) 0.032(2) 0.047(2) 0.0061(18) 0.0001(18) -0.0067(18)
O10 0.074(3) 0.046(2) 0.033(2) 0.0097(19) 0.028(2) 0.022(2)
O12 0.048(3) 0.029(2) 0.067(3) -0.0023(19) 0.017(2) 0.0040(19)
N31 0.030(3) 0.028(2) 0.043(3) -0.005(2) 0.011(2) -0.002(2)
N4 0.036(3) 0.038(3) 0.034(3) 0.000(2) 0.002(2) -0.011(2)
N29 0.037(3) 0.026(2) 0.033(3) 0.0017(19) -0.004(2) 0.007(2)
O1 0.042(3) 0.054(2) 0.039(2) -0.0007(19) 0.0130(19) -0.017(2)
N17 0.036(3) 0.048(3) 0.038(3) 0.001(2) 0.009(2) -0.011(2)
O8 0.050(3) 0.038(2) 0.053(3) -0.0113(19) -0.004(2) 0.005(2)
N3 0.034(3) 0.027(2) 0.028(2) 0.0012(18) 0.004(2) -0.005(2)
N37 0.043(3) 0.041(3) 0.029(3) 0.006(2) 0.019(2) 0.015(2)
N32 0.034(3) 0.025(2) 0.036(3) -0.0015(19) 0.007(2) -0.002(2)
N19 0.046(3) 0.025(2) 0.051(3) -0.002(2) 0.018(3) 0.004(2)
O11 0.032(2) 0.042(2) 0.052(3) -0.0011(19) 0.0064(19) -0.0119(19)
C029 0.032(3) 0.028(3) 0.020(3) -0.001(2) 0.009(2) 0.000(2)
N18 0.030(3) 0.052(3) 0.041(3) -0.003(2) 0.005(2) -0.007(2)
O9 0.061(3) 0.056(3) 0.044(2) 0.015(2) 0.027(2) 0.027(2)
N23 0.030(3) 0.024(2) 0.053(3) -0.004(2) 0.012(2) 0.000(2)
N26 0.044(3) 0.030(3) 0.050(3) -0.003(2) 0.000(2) -0.002(2)
C034 0.042(3) 0.028(3) 0.030(3) -0.001(3) 0.010(3) -0.002(3)
C035 0.040(4) 0.030(3) 0.023(3) -0.002(2) 0.004(3) -0.008(3)
C036 0.031(3) 0.025(3) 0.048(4) -0.003(3) 0.003(3) -0.002(3)
N22 0.036(3) 0.033(3) 0.049(3) -0.009(2) 0.011(2) -0.003(2)
N2 0.041(3) 0.071(3) 0.026(3) 0.009(2) 0.004(2) -0.023(3)
C039 0.031(3) 0.028(3) 0.033(3) 0.010(2) 0.005(2) 0.005(2)
N25 0.034(3) 0.028(2) 0.057(4) -0.007(2) 0.010(2) -0.003(2)
C041 0.042(3) 0.025(3) 0.034(3) -0.003(2) 0.000(3) 0.002(2)
C042 0.050(4) 0.033(4) 0.038(4) 0.000(3) 0.010(3) -0.004(3)
N16 0.037(3) 0.035(3) 0.041(3) -0.008(2) -0.001(2) 0.003(2)
N8 0.067(4) 0.026(3) 0.051(3) 0.006(2) 0.021(3) 0.005(2)
C045 0.032(4) 0.027(3) 0.045(4) 0.000(3) 0.008(3) -0.005(3)
N20 0.038(3) 0.031(3) 0.060(3) 0.001(2) 0.016(2) 0.000(2)
C047 0.033(3) 0.041(3) 0.030(3) -0.003(2) 0.004(3) -0.001(3)
O7 0.078(3) 0.042(3) 0.084(4) 0.005(2) 0.030(3) 0.020(3)
N5 0.047(4) 0.054(3) 0.043(3) -0.018(2) 0.015(2) -0.020(3)
N24 0.040(3) 0.028(2) 0.052(3) -0.007(2) 0.013(2) -0.004(2)
C051 0.033(4) 0.037(3) 0.040(3) -0.008(3) 0.010(3) -0.006(3)
C052 0.045(4) 0.044(3) 0.041(4) -0.005(3) 0.008(3) 0.001(3)
O6 0.109(4) 0.040(3) 0.070(3) -0.018(2) 0.023(3) 0.007(3)
O5 0.071(3) 0.044(3) 0.076(3) 0.012(2) 0.005(3) 0.015(2)
C055 0.047(4) 0.057(4) 0.044(4) 0.001(3) 0.012(3) -0.006(3)
C056 0.051(4) 0.042(3) 0.029(3) 0.001(3) 0.003(3) 0.003(3)
C057 0.034(3) 0.027(3) 0.032(3) 0.004(3) 0.004(3) 0.002(3)
N21 0.032(3) 0.033(3) 0.065(3) -0.005(2) 0.013(2) -0.006(2)
C059 0.027(3) 0.036(3) 0.033(3) 0.001(2) 0.002(2) -0.001(2)
C060 0.036(4) 0.030(3) 0.026(3) 0.001(2) 0.010(3) 0.004(3)
C061 0.033(3) 0.034(3) 0.031(3) -0.002(2) 0.009(2) 0.004(2)
C062 0.042(3) 0.028(3) 0.029(3) 0.005(2) 0.000(3) -0.010(2)
C063 0.039(4) 0.034(3) 0.033(3) -0.002(3) 0.011(3) -0.004(3)
C064 0.037(4) 0.051(4) 0.031(3) 0.005(3) 0.003(3) -0.017(3)
C065 0.041(4) 0.033(3) 0.059(4) -0.009(3) 0.025(3) -0.002(3)
C066 0.025(3) 0.028(3) 0.059(4) -0.008(3) 0.002(3) 0.003(2)
C067 0.043(4) 0.025(3) 0.046(4) -0.003(2) 0.010(3) 0.001(2)
C068 0.041(4) 0.033(3) 0.066(4) -0.004(3) 0.017(3) -0.005(3)
C069 0.047(4) 0.032(3) 0.043(4) -0.013(3) -0.009(3) 0.006(3)
N9 0.054(4) 0.022(3) 0.103(5) 0.001(3) 0.028(3) 0.002(2)
C071 0.066(4) 0.031(3) 0.032(3) 0.002(2) 0.007(3) 0.002(3)
N11 0.091(5) 0.046(3) 0.050(4) 0.004(3) 0.010(3) 0.017(3)
C073 0.028(3) 0.033(3) 0.038(3) 0.002(2) 0.003(3) 0.000(2)
C074 0.033(3) 0.035(3) 0.037(3) -0.001(3) 0.002(3) 0.007(2)
C075 0.040(4) 0.036(3) 0.052(4) -0.008(3) 0.014(3) -0.003(3)
N1 0.049(3) 0.056(3) 0.033(3) 0.001(2) 0.015(2) -0.019(3)
N6 0.059(4) 0.044(3) 0.060(4) -0.010(3) 0.022(3) -0.012(3)
C078 0.052(4) 0.051(4) 0.024(3) -0.005(3) 0.007(3) -0.019(3)
C079 0.034(3) 0.031(3) 0.057(4) -0.003(3) 0.014(3) -0.006(3)
C080 0.056(4) 0.050(4) 0.040(4) 0.015(3) 0.020(3) 0.018(3)
C081 0.035(3) 0.039(3) 0.032(3) 0.004(2) -0.001(3) -0.010(3)
C082 0.035(3) 0.044(3) 0.038(3) 0.001(3) 0.006(3) -0.014(3)
C083 0.050(4) 0.029(3) 0.046(4) -0.008(3) 0.021(3) 0.003(3)
N7 0.070(4) 0.037(3) 0.051(3) 0.001(2) 0.035(3) -0.001(3)
C085 0.041(4) 0.040(3) 0.070(5) -0.005(3) 0.025(3) 0.001(3)
C086 0.029(3) 0.032(3) 0.041(3) 0.006(2) 0.016(3) 0.002(2)
C087 0.055(4) 0.044(4) 0.028(3) 0.005(3) 0.009(3) 0.015(3)
N15 0.032(3) 0.036(3) 0.094(4) -0.027(3) -0.008(3) 0.007(2)
C089 0.025(3) 0.037(3) 0.049(4) 0.007(3) 0.002(3) 0.003(2)
N14 0.081(5) 0.036(3) 0.114(6) 0.018(3) 0.063(5) 0.021(3)
C091 0.042(4) 0.027(3) 0.068(4) -0.012(3) 0.018(3) -0.001(3)
C092 0.031(3) 0.036(3) 0.066(4) 0.011(3) 0.007(3) 0.001(3)
C093 0.054(4) 0.027(3) 0.036(3) -0.001(2) -0.009(3) 0.001(3)
C094 0.072(5) 0.028(3) 0.053(4) 0.008(3) 0.032(4) 0.002(3)
C095 0.032(3) 0.044(3) 0.057(4) -0.009(3) 0.000(3) 0.001(3)
C096 0.069(5) 0.047(4) 0.060(5) 0.001(3) 0.036(4) -0.001(3)
C097 0.064(5) 0.048(4) 0.048(4) 0.003(3) 0.027(3) -0.002(3)
C098 0.064(5) 0.026(3) 0.079(5) 0.006(3) 0.028(4) 0.006(3)
N10 0.070(4) 0.050(4) 0.084(5) -0.006(3) 0.010(4) 0.000(3)
C100 0.042(4) 0.056(4) 0.037(3) 0.000(3) 0.004(3) -0.017(3)
N12 0.078(4) 0.045(3) 0.058(4) -0.017(3) 0.013(3) 0.011(3)
C102 0.047(4) 0.045(4) 0.085(5) -0.006(3) 0.039(4) -0.005(3)
C103 0.080(5) 0.049(4) 0.028(3) 0.004(3) 0.032(3) 0.010(3)
C104 0.073(5) 0.046(4) 0.039(4) 0.001(3) 0.010(3) -0.004(3)
C105 0.033(3) 0.036(3) 0.068(5) 0.003(3) 0.018(3) 0.002(3)
C106 0.041(4) 0.043(3) 0.059(4) -0.002(3) -0.011(3) 0.003(3)
C107 0.059(5) 0.035(3) 0.054(4) -0.007(3) -0.019(3) 0.006(3)
C108 0.092(6) 0.041(4) 0.037(4) -0.008(3) -0.011(4) 0.013(4)
C109 0.048(4) 0.049(4) 0.092(6) -0.015(4) -0.001(4) -0.002(3)
C110 0.053(4) 0.046(3) 0.037(4) -0.001(3) -0.003(3) -0.001(3)
C111 0.053(4) 0.050(4) 0.035(3) 0.001(3) 0.006(3) -0.004(3)
C112 0.063(4) 0.054(4) 0.035(4) 0.007(3) 0.016(3) 0.007(3)
C113 0.029(4) 0.048(4) 0.118(7) -0.027(4) -0.004(4) 0.010(3)
C114 0.076(5) 0.048(4) 0.054(5) -0.004(4) 0.012(4) -0.002(4)
C115 0.036(4) 0.048(4) 0.080(5) -0.011(3) 0.019(3) -0.004(3)
C116 0.058(5) 0.051(5) 0.068(5) 0.006(4) 0.003(4) -0.008(3)
N101 0.121(7) 0.060(5) 0.085(5) -0.010(4) 0.013(5) 0.026(4)
C118 0.089(6) 0.040(4) 0.062(5) 0.015(3) 0.046(5) 0.031(4)
C119 0.038(4) 0.045(4) 0.104(6) 0.003(4) 0.012(4) -0.009(3)
C120 0.060(5) 0.039(4) 0.107(7) 0.000(4) 0.032(4) -0.001(3)
N13 0.110(6) 0.064(4) 0.044(3) 0.002(3) 0.006(4) 0.050(4)
C122 0.044(4) 0.083(5) 0.039(4) 0.008(3) -0.004(3) -0.024(4)
C123 0.048(4) 0.046(4) 0.074(5) -0.012(3) 0.030(4) -0.006(3)
C124 0.063(5) 0.063(5) 0.079(5) -0.026(4) -0.023(4) 0.006(4)
C125 0.069(5) 0.055(4) 0.068(5) -0.001(4) 0.038(4) -0.008(4)
C126 0.091(5) 0.043(4) 0.031(3) -0.007(3) -0.011(3) 0.008(3)
C127 0.043(4) 0.050(4) 0.034(3) 0.001(3) 0.001(3) -0.001(3)
C128 0.043(4) 0.072(5) 0.091(6) -0.012(4) 0.025(4) -0.007(4)
C129 0.084(6) 0.034(4) 0.125(7) -0.005(4) 0.059(6) 0.004(4)
C130 0.067(5) 0.094(6) 0.083(6) 0.024(5) 0.016(5) 0.001(5)
O101 0.127(7) 0.150(8) 0.132(7) -0.040(6) -0.019(6) 0.011(6)
C132 0.143(8) 0.045(4) 0.049(4) 0.014(3) 0.043(5) 0.025(4)
C133 0.065(5) 0.065(5) 0.090(6) 0.019(4) 0.013(4) 0.005(4)
C134 0.073(5) 0.078(5) 0.039(4) 0.006(3) 0.017(3) -0.005(4)
C135 0.087(6) 0.034(4) 0.126(8) 0.018(4) 0.062(5) 0.000(4)
C136 0.108(7) 0.080(6) 0.053(5) -0.010(4) 0.028(5) -0.006(5)
C137 0.142(9) 0.097(6) 0.080(6) 0.067(5) 0.071(6) 0.066(6)
C138 0.039(4) 0.060(4) 0.079(5) 0.007(4) 0.009(3) -0.003(3)
C139 0.094(6) 0.064(5) 0.058(5) 0.002(4) 0.014(4) 0.010(4)
C140 0.086(6) 0.072(5) 0.030(4) 0.003(3) -0.006(4) -0.005(4)
C141 0.085(6) 0.124(8) 0.094(7) 0.032(6) 0.050(5) 0.035(6)
C142 0.090(7) 0.101(7) 0.092(7) 0.042(6) 0.026(5) 0.030(6)
C143 0.075(6) 0.083(5) 0.054(4) -0.001(4) 0.033(4) -0.016(4)
C144 0.076(5) 0.083(5) 0.059(5) -0.042(4) -0.009(4) 0.023(4)
C145 0.072(5) 0.067(5) 0.076(5) 0.021(4) 0.039(4) 0.007(4)
C146 0.150(10) 0.162(11) 0.068(7) -0.032(6) 0.045(7) -0.079(9)
C147 0.110(7) 0.096(6) 0.037(4) -0.029(4) -0.011(4) 0.035(5)
C148 0.083(6) 0.058(4) 0.057(5) 0.002(4) -0.010(4) 0.010(4)
C149 0.079(5) 0.088(5) 0.030(4) 0.007(3) 0.009(3) -0.030(4)
C150 0.126(11) 0.166(14) 0.191(15) 0.123(14) -0.087(11) -0.073(11)
C151 0.143(8) 0.057(4) 0.040(4) 0.000(3) 0.008(5) 0.037(5)
C152 0.104(7) 0.155(9) 0.043(5) 0.023(5) 0.012(5) -0.052(7)
N100 0.155(10) 0.088(6) 0.208(13) -0.002(7) 0.105(10) -0.010(6)
C500 0.040(5) 0.037(4) 0.235(14) -0.010(6) 0.047(7) 0.001(3)
C501 0.057(5) 0.110(8) 0.231(14) -0.108(9) -0.067(7) 0.051(5)
C502 0.153(11) 0.158(11) 0.056(6) 0.018(6) 0.010(6) 0.040(9)
C505 0.098(8) 0.236(16) 0.080(7) 0.012(9) 0.022(6) -0.040(10)
C504 0.132(9) 0.213(14) 0.041(5) 0.011(6) -0.035(6) -0.027(9)
C506 0.150(11) 0.110(9) 0.128(10) -0.021(8) 0.027(8) 0.030(8)
C507 0.165(12) 0.174(12) 0.080(8) 0.000(8) 0.036(8) 0.060(10)
O508 0.144(12) 0.47(4) 0.66(5) 0.42(4) 0.034(19) 0.066(17)
C901 0.054(13) 0.089(14) 0.053(11) 0.004(10) 0.011(10) 0.018(11)
C908 0.058(12) 0.054(11) 0.053(11) -0.018(9) 0.026(8) -0.032(9)
C905 0.022(8) 0.063(10) 0.028(8) -0.021(7) 0.003(6) 0.005(7)
C906 0.051(10) 0.059(9) 0.039(9) -0.023(7) -0.020(7) -0.003(7)
C960 0.148(19) 0.54(6) 0.24(3) 0.16(3) 0.047(19) -0.04(3)
C961 0.56(6) 0.67(7) 0.30(4) -0.38(5) 0.28(4) -0.40(6)
C903 0.36(5) 0.18(2) 0.59(7) -0.04(3) 0.00(4) 0.10(3)
C801 0.159(16) 0.149(16) 0.076(11) -0.044(10) 0.070(10) -0.055(11)
C800 0.120(14) 0.163(16) 0.049(8) -0.004(10) 0.027(9) -0.022(11)
C802 0.16(2) 0.27(3) 0.047(11) 0.007(15) -0.016(12) -0.085(17)
C804 0.064(10) 0.096(11) 0.037(7) 0.010(8) 0.001(7) 0.025(8)

loop_
_atom_type_symbol
_atom_type_description
_atom_type_scat_dispersion_real
_atom_type_scat_dispersion_imag
_atom_type_scat_source
C C 0.0192 0.0096 'International Tables Vol C Tables 4.2.6.8 and 6.1.1.4'
H H 0.0000 0.0000 'International Tables Vol C Tables 4.2.6.8 and 6.1.1.4'
N N 0.0330 0.0189 'International Tables Vol C Tables 4.2.6.8 and 6.1.1.4'
O O 0.0517 0.0336 'International Tables Vol C Tables 4.2.6.8 and 6.1.1.4'

loop_
_geom_angle_atom_site_label_1
_geom_angle_atom_site_label_2
_geom_angle_atom_site_label_3
_geom_angle
C057 O20 C080 119.7(4)
C057 N33 C039 122.1(4)
C034 N28 C074 118.8(4)
C060 N30 C073 118.5(4)
C034 N27 C093 120.6(4)
C034 N27 C071 123.1(5)
C093 N27 C071 112.8(4)
C087 O10 C103 119.2(5)
C029 N31 C059 121.5(4)
C035 N4 C082 121.2(5)
C060 N29 C041 122.7(4)
C045 N17 C055 122.7(5)
C035 N3 C062 123.8(4)
C087 N37 C061 122.7(5)
C029 N32 C086 118.5(4)
C083 N19 C067 123.7(5)
O18 C029 N31 123.5(5)
O18 C029 N32 122.0(5)
N31 C029 N32 114.4(4)
C045 N18 C052 119.2(5)
C036 N23 C079 121.9(4)
C066 N26 C107 120.3(5)
O16 C034 N27 121.2(5)
O16 C034 N28 121.9(5)
N27 C034 N28 116.9(5)
O2 C035 N3 123.1(5)
O2 C035 N4 122.3(5)
N3 C035 N4 114.7(5)
O14 C036 N23 123.4(5)
O14 C036 N24 121.0(6)
N23 C036 N24 115.5(5)
C051 N22 C065 120.5(5)
C063 N2 C064 123.1(5)
N33 C039 C086 109.8(4)
N33 C039 C089 111.3(4)
C086 C039 C089 114.5(5)
C066 N25 C091 121.7(5)
C066 N25 C068 121.9(5)
C091 N25 C068 111.8(5)
N29 C041 C074 111.0(4)
N29 C041 C110 110.2(4)
C074 C041 C110 109.7(5)
O4 C042 N8 121.6(6)
O4 C042 N7 123.8(5)
N8 C042 N7 114.6(5)
C069 N16 C047 119.8(5)
C042 N8 C094 122.2(5)
O11 C045 N18 122.4(5)
O11 C045 N17 122.4(5)
N18 C045 N17 115.2(5)
C083 N20 C085 122.9(5)
N16 C047 C061 112.1(5)
C078 N5 C100 121.0(5)
C036 N24 C075 123.8(5)
O13 C051 N21 123.1(5)
O13 C051 N22 121.0(5)
N21 C051 N22 115.8(5)
N18 C052 C067 112.2(5)
C081 C056 C111 111.4(5)
C081 C056 C151 111.7(6)
C111 C056 C151 109.8(5)
O19 C057 N33 125.8(5)
O19 C057 O20 123.3(5)
N33 C057 O20 110.8(5)
C051 N21 C105 122.1(5)
N31 C059 C127 112.1(5)
N31 C059 C073 110.0(4)
C127 C059 C073 111.1(5)
O17 C060 N29 123.3(5)
O17 C060 N30 122.2(5)
N29 C060 N30 114.5(4)
N37 C061 C047 109.3(4)
N37 C061 C095 110.8(5)
C047 C061 C095 111.9(5)
N3 C062 C064 111.8(4)
N3 C062 C081 108.7(4)
C064 C062 C081 111.4(5)
O1 C063 N2 123.1(5)
O1 C063 N1 122.9(5)
N2 C063 N1 114.0(5)
N2 C064 C062 110.5(5)
N22 C065 C079 113.1(5)
O15 C066 N26 122.4(6)
O15 C066 N25 123.0(5)
N26 C066 N25 114.6(5)
N19 C067 C104 112.3(5)
N19 C067 C052 111.6(5)
C104 C067 C052 109.9(5)
N25 C068 C102 103.6(5)
O8 C069 N15 123.5(5)
O8 C069 N16 121.0(6)
N15 C069 N16 115.5(5)
C116 N9 C120 124.3(6)
C116 N9 C098 121.3(5)
C120 N9 C098 112.5(6)
N27 C071 C126 103.7(5)
C114 N11 C133 120.1(6)
C114 N11 C139 122.6(6)
C133 N11 C139 112.3(6)
N30 C073 C059 111.7(4)
N28 C074 C041 115.0(5)
N24 C075 C091 112.7(5)
C063 N1 C149 121.0(5)
C078 N6 C096 122.3(5)
O3 C078 N6 123.6(6)
O3 C078 N5 122.1(6)
N6 C078 N5 114.2(5)
N23 C079 C065 108.4(4)
N23 C079 C115 112.4(5)
C065 C079 C115 114.3(5)
O20 C080 C134 110.2(5)
O20 C080 C125 110.7(5)
C134 C080 C125 113.1(6)
O20 C080 C137 101.7(5)
C134 C080 C137 111.6(7)
C125 C080 C137 108.9(7)
C056 C081 C062 115.3(5)
N4 C082 C100 113.8(5)
O12 C083 N19 123.4(5)
O12 C083 N20 121.6(6)
N19 C083 N20 115.1(5)
C042 N7 C097 124.2(5)
N20 C085 C105 115.1(5)
N32 C086 C039 113.1(4)
O9 C087 N37 124.1(5)
O9 C087 O10 124.2(6)
N37 C087 O10 111.7(5)
C069 N15 C113 121.3(5)
C092 C089 C106 108.7(5)
C092 C089 C039 111.4(4)
C106 C089 C039 110.2(5)
C118 N14 C500 118.9(6)
N25 C091 C075 110.8(5)
N25 C091 C123 102.7(5)
C075 C091 C123 111.1(6)
N27 C093 C107 112.2(5)
N27 C093 C108 102.8(5)
C107 C093 C108 110.8(5)
N8 C094 C098 113.0(6)
C124 C095 C119 109.3(6)
C124 C095 C061 111.9(6)
C119 C095 C061 111.1(5)
N6 C096 C097 112.5(5)
N7 C097 C096 109.5(5)
N7 C097 C145 111.7(6)
C096 C097 C145 113.9(6)
N9 C098 C094 111.5(5)
N9 C098 C129 102.8(5)
C094 C098 C129 112.2(7)
C116 N10 C148 118.2(6)
N5 C100 C122 111.1(5)
N5 C100 C082 110.9(5)
C122 C100 C082 109.2(5)
C114 N12 C144 118.2(6)
C068 C102 C123 103.9(6)
O10 C103 C143 110.9(5)
O10 C103 C132 101.3(5)
C143 C103 C132 111.8(7)
O10 C103 C112 108.4(5)
C143 C103 C112 113.1(6)
C132 C103 C112 110.7(6)
C067 C104 C152 116.4(6)
N21 C105 C085 110.6(5)
N21 C105 C138 110.3(5)
C085 C105 C138 110.9(5)
N26 C107 C093 116.9(5)
C093 C108 C126 103.5(5)
C140 C110 C041 116.8(6)
N15 C113 C500 109.7(7)
N15 C113 C501 110.5(6)
C500 C113 C501 111.9(9)
O6 C114 N12 122.1(7)
O6 C114 N11 120.6(7)
N12 C114 N11 117.3(6)
C128 C115 C109 109.9(6)
C128 C115 C079 111.9(5)
C109 C115 C079 110.9(6)
O5 C116 N10 124.3(7)
O5 C116 N9 121.4(7)
N10 C116 N9 114.3(6)
C506 N101 C150 115.4(10)
C506 N101 C507 117.9(9)
C150 N101 C507 126.3(11)
O7 C118 N13 124.6(7)
O7 C118 N14 122.0(8)
N13 C118 N14 113.3(6)
N9 C120 C135 103.9(6)
C118 N13 C147 123.4(6)
C091 C123 C102 103.3(5)
C071 C126 C108 102.8(5)
C098 C129 C135 102.2(6)
N11 C133 C148 110.1(6)
N11 C133 C142 103.6(7)
C148 C133 C142 111.6(7)
C120 C135 C129 104.8(6)
N11 C139 C502 102.5(7)
C136 C140 C110 112.6(6)
C136 C140 C504 112.2(8)
C110 C140 C504 109.4(7)
C502 C142 C133 101.7(7)
N12 C144 C147 113.7(7)
C130 C145 C097 112.0(6)
C130 C145 C141 109.9(7)
C097 C145 C141 111.9(7)
N13 C147 C144 109.3(6)
N13 C147 C804 96.0(9)
C144 C147 C804 121.6(10)
N13 C147 C908 123.2(10)
C144 C147 C908 93.0(10)
C133 C148 N10 116.1(6)
O101 C150 N101 113.8(18)
C146 C152 C505 110.5(8)
C146 C152 C104 110.7(9)
C505 C152 C104 110.2(9)
C903 N100 C961 133(3)
C903 N100 C960 103(2)
C961 N100 C960 123(2)
N14 C500 C113 114.3(6)
C139 C502 C142 106.5(8)
C905 C908 C147 149(2)
C908 C905 C906 111.5(18)
C908 C905 C901 134(2)
C906 C905 C901 110.7(14)
O508 C961 N100 96(2)
C804 C800 C801 119(2)
C804 C800 C802 129(2)
C801 C800 C802 106.6(18)
C800 C804 C147 141.2(18)

loop_
_geom_bond_atom_site_label_1
_geom_bond_atom_site_label_2
_geom_bond_distance
O18 C029 1.237(6)
O13 C051 1.247(7)
O16 C034 1.248(6)
O3 C078 1.239(7)
O14 C036 1.248(7)
O20 C057 1.355(6)
O20 C080 1.474(8)
O19 C057 1.213(6)
N33 C057 1.333(7)
N33 C039 1.453(7)
O17 C060 1.233(6)
O15 C066 1.243(7)
O4 C042 1.244(7)
N28 C034 1.358(7)
N28 C074 1.446(7)
N30 C060 1.359(7)
N30 C073 1.462(7)
N27 C034 1.355(7)
N27 C093 1.452(7)
N27 C071 1.480(7)
O2 C035 1.238(6)
O10 C087 1.340(7)
O10 C103 1.490(7)
O12 C083 1.243(7)
N31 C029 1.360(7)
N31 C059 1.456(7)
N4 C035 1.356(7)
N4 C082 1.461(7)
N29 C060 1.352(7)
N29 C041 1.451(7)
O1 C063 1.228(7)
N17 C045 1.358(7)
N17 C055 1.445(8)
O8 C069 1.253(7)
N3 C035 1.341(7)
N3 C062 1.460(7)
N37 C087 1.340(8)
N37 C061 1.439(7)
N32 C029 1.367(7)
N32 C086 1.450(7)
N19 C083 1.346(8)
N19 C067 1.456(7)
O11 C045 1.231(7)
N18 C045 1.351(8)
N18 C052 1.453(8)
O9 C087 1.224(7)
N23 C036 1.344(8)
N23 C079 1.454(8)
N26 C066 1.363(7)
N26 C107 1.460(9)
C036 N24 1.349(7)
N22 C051 1.364(7)
N22 C065 1.445(8)
N2 C063 1.337(8)
N2 C064 1.456(7)
C039 C086 1.516(8)
C039 C089 1.536(8)
N25 C066 1.374(8)
N25 C091 1.461(8)
N25 C068 1.484(8)
C041 C074 1.522(8)
C041 C110 1.528(8)
C042 N8 1.350(8)
C042 N7 1.351(8)
N16 C069 1.354(7)
N16 C047 1.439(7)
N8 C094 1.433(8)
N20 C083 1.356(8)
N20 C085 1.450(8)
C047 C061 1.525(8)
O7 C118 1.227(8)
N5 C078 1.368(8)
N5 C100 1.449(8)
N24 C075 1.441(8)
C051 N21 1.330(8)
C052 C067 1.520(9)
O6 C114 1.260(8)
O5 C116 1.234(8)
C056 C081 1.503(9)
C056 C111 1.523(8)
C056 C151 1.526(9)
N21 C105 1.460(8)
C059 C127 1.524(8)
C059 C073 1.523(8)
C061 C095 1.549(8)
C062 C064 1.499(8)
C062 C081 1.546(7)
C063 N1 1.358(7)
C065 C079 1.521(9)
C067 C104 1.516(9)
C068 C102 1.517(10)
C069 N15 1.332(8)
N9 C116 1.387(10)
N9 C120 1.457(9)
N9 C098 1.490(9)
C071 C126 1.511(9)
N11 C114 1.339(9)
N11 C133 1.447(9)
N11 C139 1.481(10)
C075 C091 1.518(9)
N1 C149 1.449(8)
N6 C078 1.353(8)
N6 C096 1.452(9)
C079 C115 1.536(9)
C080 C134 1.496(10)
C080 C125 1.508(10)
C080 C137 1.528(9)
C082 C100 1.530(9)
N7 C097 1.447(8)
C085 C105 1.526(10)
N15 C113 1.462(8)
C089 C092 1.528(8)
C089 C106 1.530(9)
N14 C118 1.361(10)
N14 C500 1.488(13)
C091 C123 1.521(9)
C093 C107 1.515(10)
C093 C108 1.544(9)
C094 C098 1.507(10)
C095 C124 1.520(10)
C095 C119 1.526(9)
C096 C097 1.526(10)
C097 C145 1.521(10)
C098 C129 1.516(11)
N10 C116 1.356(10)
N10 C148 1.508(10)
C100 C122 1.520(9)
N12 C114 1.332(9)
N12 C144 1.433(9)
C102 C123 1.523(9)
C103 C143 1.497(10)
C103 C132 1.526(9)
C103 C112 1.525(9)
C104 C152 1.588(12)
C105 C138 1.528(9)
C108 C126 1.544(9)
C109 C115 1.530(11)
C110 C140 1.507(10)
C113 C500 1.494(14)
C113 C501 1.532(11)
C115 C128 1.519(10)
N101 C506 1.402(15)
N101 C150 1.45(2)
N101 C507 1.459(13)
C118 N13 1.352(11)
C120 C135 1.521(12)
N13 C147 1.442(11)
C129 C135 1.562(9)
C130 C145 1.512(12)
O101 C150 1.218(13)
C133 C148 1.472(12)
C133 C142 1.537(13)
C136 C140 1.479(12)
C139 C502 1.489(13)
C140 C504 1.540(11)
C141 C145 1.548(12)
C142 C502 1.511(15)
C144 C147 1.512(13)
C146 C152 1.453(13)
C147 C804 1.564(16)
C147 C908 1.60(2)
C152 C505 1.502(14)
N100 C903 1.38(3)
N100 C961 1.45(3)
N100 C960 1.46(3)
O508 C961 1.32(3)
C901 C905 1.54(3)
C908 C905 0.98(2)
C905 C906 1.49(2)
C801 C800 1.50(3)
C800 C804 1.000(18)
C800 C802 1.58(3)

loop_
_geom_torsion_atom_site_label_1
_geom_torsion_atom_site_label_2
_geom_torsion_atom_site_label_3
_geom_torsion_atom_site_label_4
_geom_torsion
C059 N31 C029 O18 -17.8(7)
C059 N31 C029 N32 164.2(4)
C086 N32 C029 O18 11.7(7)
C086 N32 C029 N31 -170.4(4)
C093 N27 C034 O16 3.3(8)
C071 N27 C034 O16 160.6(5)
C093 N27 C034 N28 -176.0(5)
C071 N27 C034 N28 -18.7(8)
C074 N28 C034 O16 8.7(8)
C074 N28 C034 N27 -172.1(5)
C062 N3 C035 O2 4.0(8)
C062 N3 C035 N4 -174.3(5)
C082 N4 C035 O2 13.6(8)
C082 N4 C035 N3 -168.1(5)
C079 N23 C036 O14 -23.9(8)
C079 N23 C036 N24 157.1(5)
C057 N33 C039 C086 -117.3(5)
C057 N33 C039 C089 114.9(5)
C060 N29 C041 C074 -90.1(6)
C060 N29 C041 C110 148.2(5)
O4 C042 N8 C094 16.6(9)
N7 C042 N8 C094 -166.0(6)
C052 N18 C045 O11 -19.5(8)
C052 N18 C045 N17 159.9(5)
C055 N17 C045 O11 -1.2(8)
C055 N17 C045 N18 179.4(5)
C069 N16 C047 C061 71.4(7)
O14 C036 N24 C075 7.3(8)
N23 C036 N24 C075 -173.6(5)
C065 N22 C051 O13 19.3(8)
C065 N22 C051 N21 -163.6(5)
C045 N18 C052 C067 173.0(5)
C039 N33 C057 O19 0.3(8)
C039 N33 C057 O20 179.4(4)
C080 O20 C057 O19 -5.7(8)
C080 O20 C057 N33 175.1(5)
O13 C051 N21 C105 -10.4(9)
N22 C051 N21 C105 172.6(5)
C029 N31 C059 C127 136.7(5)
C029 N31 C059 C073 -99.2(5)
C041 N29 C060 O17 -5.2(8)
C041 N29 C060 N30 176.0(5)
C073 N30 C060 O17 20.2(8)
C073 N30 C060 N29 -161.1(5)
C087 N37 C061 C047 -115.7(6)
C087 N37 C061 C095 120.6(6)
N16 C047 C061 N37 69.5(6)
N16 C047 C061 C095 -167.3(4)
C035 N3 C062 C064 -112.0(6)
C035 N3 C062 C081 124.6(5)
C064 N2 C063 O1 -4.3(9)
C064 N2 C063 N1 178.2(5)
C063 N2 C064 C062 148.6(6)
N3 C062 C064 N2 50.7(6)
C081 C062 C064 N2 172.5(5)
C051 N22 C065 C079 73.8(7)
C107 N26 C066 O15 -0.7(8)
C107 N26 C066 N25 178.0(5)
C091 N25 C066 O15 -0.8(8)
C068 N25 C066 O15 152.9(5)
C091 N25 C066 N26 -179.4(5)
C068 N25 C066 N26 -25.8(7)
C083 N19 C067 C104 126.9(6)
C083 N19 C067 C052 -109.1(6)
N18 C052 C067 N19 48.2(6)
N18 C052 C067 C104 173.5(5)
C066 N25 C068 C102 -160.9(5)
C091 N25 C068 C102 -4.9(7)
C047 N16 C069 O8 5.2(9)
C047 N16 C069 N15 -176.3(5)
C034 N27 C071 C126 -171.9(5)
C093 N27 C071 C126 -13.0(7)
C060 N30 C073 C059 72.6(6)
N31 C059 C073 N30 65.8(5)
C127 C059 C073 N30 -169.6(4)
C034 N28 C074 C041 72.5(6)
N29 C041 C074 N28 56.3(6)
C110 C041 C074 N28 178.3(5)
C036 N24 C075 C091 107.1(6)
O1 C063 N1 C149 -5.9(9)
N2 C063 N1 C149 171.6(6)
C096 N6 C078 O3 8.8(9)
C096 N6 C078 N5 -172.8(5)
C100 N5 C078 O3 -22.2(8)
C100 N5 C078 N6 159.4(5)
C036 N23 C079 C065 -108.4(6)
C036 N23 C079 C115 124.4(6)
N22 C065 C079 N23 59.6(6)
N22 C065 C079 C115 -174.2(5)
C057 O20 C080 C134 -60.2(7)
C057 O20 C080 C125 65.8(7)
C057 O20 C080 C137 -178.6(6)
C111 C056 C081 C062 161.2(5)
C151 C056 C081 C062 -75.6(7)
N3 C062 C081 C056 -63.1(6)
C064 C062 C081 C056 173.4(5)
C035 N4 C082 C100 75.4(7)
C067 N19 C083 O12 3.1(9)
C067 N19 C083 N20 -176.7(5)
C085 N20 C083 O12 14.8(9)
C085 N20 C083 N19 -165.4(5)
O4 C042 N7 C097 -1.8(10)
N8 C042 N7 C097 -179.2(6)
C083 N20 C085 C105 78.2(7)
C029 N32 C086 C039 67.3(6)
N33 C039 C086 N32 72.0(5)
C089 C039 C086 N32 -162.0(4)
C061 N37 C087 O9 4.0(9)
C061 N37 C087 O10 -176.9(5)
C103 O10 C087 O9 -12.1(9)
C103 O10 C087 N37 168.8(5)
O8 C069 N15 C113 -12.9(11)
N16 C069 N15 C113 168.7(7)
N33 C039 C089 C092 176.7(5)
C086 C039 C089 C092 51.5(6)
N33 C039 C089 C106 -62.5(6)
C086 C039 C089 C106 172.2(4)
C066 N25 C091 C075 -103.8(6)
C068 N25 C091 C075 100.2(6)
C066 N25 C091 C123 137.4(6)
C068 N25 C091 C123 -18.6(6)
N24 C075 C091 N25 47.5(7)
N24 C075 C091 C123 161.1(5)
C034 N27 C093 C107 -92.4(6)
C071 N27 C093 C107 108.1(5)
C034 N27 C093 C108 148.5(5)
C071 N27 C093 C108 -11.0(6)
C042 N8 C094 C098 86.2(7)
N37 C061 C095 C124 -55.0(6)
C047 C061 C095 C124 -177.3(5)
N37 C061 C095 C119 -177.5(5)
C047 C061 C095 C119 60.3(7)
C078 N6 C096 C097 90.2(7)
C042 N7 C097 C096 -113.3(7)
C042 N7 C097 C145 119.6(7)
N6 C096 C097 N7 56.8(7)
N6 C096 C097 C145 -177.3(6)
C116 N9 C098 C094 -96.1(7)
C120 N9 C098 C094 99.0(6)
C116 N9 C098 C129 143.4(7)
C120 N9 C098 C129 -21.4(8)
N8 C094 C098 N9 46.0(7)
N8 C094 C098 C129 160.7(5)
C078 N5 C100 C122 149.4(5)
C078 N5 C100 C082 -89.0(6)
N4 C082 C100 N5 49.8(6)
N4 C082 C100 C122 172.5(5)
N25 C068 C102 C123 26.5(6)
C087 O10 C103 C143 66.1(7)
C087 O10 C103 C132 -175.1(6)
C087 O10 C103 C112 -58.5(7)
N19 C067 C104 C152 -77.9(7)
C052 C067 C104 C152 157.1(6)
C051 N21 C105 C085 -93.8(7)
C051 N21 C105 C138 143.2(6)
N20 C085 C105 N21 51.0(7)
N20 C085 C105 C138 173.7(5)
C066 N26 C107 C093 78.2(7)
N27 C093 C107 N26 53.1(6)
C108 C093 C107 N26 167.4(5)
N27 C093 C108 C126 30.1(7)
C107 C093 C108 C126 -90.0(6)
N29 C041 C110 C140 -53.3(7)
C074 C041 C110 C140 -175.8(5)
C069 N15 C113 C500 -100.8(8)
C069 N15 C113 C501 135.5(9)
C144 N12 C114 O6 5.0(11)
C144 N12 C114 N11 -175.3(7)
C133 N11 C114 O6 6.6(11)
C139 N11 C114 O6 159.6(7)
C133 N11 C114 N12 -173.1(7)
C139 N11 C114 N12 -20.1(11)
N23 C079 C115 C128 66.9(8)
C065 C079 C115 C128 -57.2(8)
N23 C079 C115 C109 -56.2(7)
C065 C079 C115 C109 179.7(5)
C148 N10 C116 O5 7.1(11)
C148 N10 C116 N9 -173.2(6)
C120 N9 C116 O5 158.3(7)
C098 N9 C116 O5 -4.6(10)
C120 N9 C116 N10 -21.4(10)
C098 N9 C116 N10 175.6(6)
C500 N14 C118 O7 24.9(11)
C500 N14 C118 N13 -157.1(7)
C116 N9 C120 C135 -165.9(7)
C098 N9 C120 C135 -1.6(8)
O7 C118 N13 C147 -9.0(12)
N14 C118 N13 C147 173.1(7)
N25 C091 C123 C102 34.5(7)
C075 C091 C123 C102 -84.0(6)
C068 C102 C123 C091 -38.2(7)
N27 C071 C126 C108 31.2(7)
C093 C108 C126 C071 -38.3(8)
N9 C098 C129 C135 34.2(8)
C094 C098 C129 C135 -85.7(8)
C114 N11 C133 C148 -100.3(9)
C139 N11 C133 C148 104.1(8)
C114 N11 C133 C142 140.3(8)
C139 N11 C133 C142 -15.3(9)
N9 C120 C135 C129 23.5(8)
C098 C129 C135 C120 -36.4(9)
C114 N11 C139 C502 -162.3(9)
C133 N11 C139 C502 -7.4(10)
C041 C110 C140 C136 -62.9(8)
C041 C110 C140 C504 171.6(8)
N11 C133 C142 C502 31.2(10)
C148 C133 C142 C502 -87.2(9)
C114 N12 C144 C147 69.4(9)
N7 C097 C145 C130 -56.8(8)
C096 C097 C145 C130 178.5(6)
N7 C097 C145 C141 67.1(8)
C096 C097 C145 C141 -57.6(8)
C118 N13 C147 C144 -92.0(9)
C118 N13 C147 C804 141.4(9)
C118 N13 C147 C908 160.8(11)
N12 C144 C147 N13 58.4(9)
N12 C144 C147 C804 168.6(9)
N12 C144 C147 C908 -174.9(9)
N11 C133 C148 N10 66.7(9)
C142 C133 C148 N10 -178.9(7)
C116 N10 C148 C133 73.4(9)
C506 N101 C150 O101 -174.9(10)
C507 N101 C150 O101 -2.6(16)
C067 C104 C152 C146 -165.8(8)
C067 C104 C152 C505 71.8(10)
C118 N14 C500 C113 74.5(8)
N15 C113 C500 N14 61.9(8)
C501 C113 C500 N14 -175.2(6)
N11 C139 C502 C142 27.9(11)
C133 C142 C502 C139 -37.2(12)
N13 C147 C908 C905 -122(4)
C144 C147 C908 C905 122(4)
C804 C147 C908 C905 -84(5)
C147 C908 C905 C906 -23(5)
C147 C908 C905 C901 132(3)
C903 N100 C961 O508 -175(3)
C960 N100 C961 O508 -5(3)
C801 C800 C804 C147 -6(5)
C802 C800 C804 C147 -157(2)
N13 C147 C804 C800 -111(4)
C144 C147 C804 C800 132(3)
C908 C147 C804 C800 100(4)
